data_7128389
loop_
_publ_author_name
'Zhou, Jiazheng'
'Chu, Yu'
'Li, Junjie'
'Pan, Shilie'

_publ_section_title
;
 Ba<sub>2</sub>BS<sub>3</sub>Cl and
 Ba<sub>5</sub>B<sub>2</sub>S<sub>8</sub>Cl<sub>2</sub>: first
 alkaline-earth metal thioborate halides with [BS<sub>3</sub>] units.
;
_journal_issue 52
_journal_name_full 'Chemical communications (Cambridge, England)'
_journal_page_first 6440
_journal_page_last 6443
_journal_paper_doi 10.1039/d1cc01510a
_journal_volume 57
_journal_year 2021
_chemical_formula_moiety '0.25(Ba8 B4 S12 Cl4)'
_chemical_formula_sum 'B Ba2 Cl S3'
_chemical_formula_weight 417.12
_space_group_crystal_system orthorhombic
_space_group_IT_number 57
_space_group_name_Hall '-P 2c 2b'
_space_group_name_H-M_alt 'P b c m'
_atom_sites_solution_hydrogens none
_audit_creation_date 2021-03-05
_audit_creation_method
;
Olex2 1.2
(compiled 2018.05.29 svn.r3508 for OlexSys, GUI svn.r5506)
;
_audit_update_record
;
2021-03-10 deposited with the CCDC.	2021-05-24 downloaded from the CCDC.
;
_cell_angle_alpha 90
_cell_angle_beta 90
_cell_angle_gamma 90
_cell_formula_units_Z 4
_cell_length_a 8.617(2)
_cell_length_b 8.999(3)
_cell_length_c 9.323(3)
_cell_measurement_reflns_used 1378
_cell_measurement_temperature 296(2)
_cell_measurement_theta_max 27.218
_cell_measurement_theta_min 3.937
_cell_volume 722.9(4)
_computing_cell_refinement 'SAINT V8.38A (?, 2016)'
_computing_data_reduction 'SAINT V8.38A (?, 2016)'
_computing_molecular_graphics 'Olex2 (Dolomanov et al., 2009)'
_computing_publication_material 'Olex2 (Dolomanov et al., 2009)'
_computing_structure_refinement 'ShelXL (Sheldrick, 2015)'
_computing_structure_solution 'SHELXT 2018/2 (Sheldrick, 2018)'
_diffrn_ambient_temperature 296.15
_diffrn_measured_fraction_theta_full 1.000
_diffrn_measured_fraction_theta_max 0.998
_diffrn_measurement_device_type 'Bruker APEX-II CCD'
_diffrn_measurement_method '\f and \w scans'
_diffrn_radiation_type MoK\a
_diffrn_radiation_wavelength 0.71073
_diffrn_reflns_av_R_equivalents 0.0385
_diffrn_reflns_av_unetI/netI 0.0315
_diffrn_reflns_Laue_measured_fraction_full 1.000
_diffrn_reflns_Laue_measured_fraction_max 0.998
_diffrn_reflns_limit_h_max 8
_diffrn_reflns_limit_h_min -11
_diffrn_reflns_limit_k_max 9
_diffrn_reflns_limit_k_min -11
_diffrn_reflns_limit_l_max 11
_diffrn_reflns_limit_l_min -12
_diffrn_reflns_number 4226
_diffrn_reflns_point_group_measured_fraction_full 1.000
_diffrn_reflns_point_group_measured_fraction_max 0.998
_diffrn_reflns_theta_full 25.242
_diffrn_reflns_theta_max 27.447
_diffrn_reflns_theta_min 2.363
_exptl_absorpt_coefficient_mu 11.939
_exptl_absorpt_correction_T_max 0.7456
_exptl_absorpt_correction_T_min 0.4951
_exptl_absorpt_correction_type multi-scan
_exptl_absorpt_process_details
'SADABS-2016/2 (Bruker,2016/2) was used for absorption correction. wR2(int) was 0.1174 before and 0.0473 after correction. The Ratio of minimum to maximum transmission is 0.6640. The \l/2 correction factor is Not present.'
_exptl_crystal_colour 'clear light colourless'
_exptl_crystal_colour_lustre clear
_exptl_crystal_colour_modifier light
_exptl_crystal_colour_primary colourless
_exptl_crystal_density_diffrn 3.832
_exptl_crystal_description plate
_exptl_crystal_F_000 728
_exptl_crystal_size_max 0.135
_exptl_crystal_size_mid 0.125
_exptl_crystal_size_min 0.085
_refine_diff_density_max 0.648
_refine_diff_density_min -0.986
_refine_diff_density_rms 0.189
_refine_ls_extinction_method none
_refine_ls_goodness_of_fit_ref 1.074
_refine_ls_hydrogen_treatment none
_refine_ls_matrix_type full
_refine_ls_number_parameters 39
_refine_ls_number_reflns 876
_refine_ls_number_restraints 0
_refine_ls_restrained_S_all 1.074
_refine_ls_R_factor_all 0.0267
_refine_ls_R_factor_gt 0.0222
_refine_ls_shift/su_max 0.001
_refine_ls_shift/su_mean 0.000
_refine_ls_structure_factor_coef Fsqd
_refine_ls_weighting_details 'w=1/[\s^2^(Fo^2^)+(0.0203P)^2^] where P=(Fo^2^+2Fc^2^)/3'
_refine_ls_weighting_scheme calc
_refine_ls_wR_factor_gt 0.0475
_refine_ls_wR_factor_ref 0.0491
_reflns_Friedel_coverage 0.000
_reflns_number_gt 781
_reflns_number_total 876
_reflns_threshold_expression 'I > 2\s(I)'
_cod_data_source_file d1cc01510a2.cif
_cod_data_source_block 1
_cod_depositor_comments 'Adding full bibliography for 7128388--7128389.cif.'
_cod_original_cell_volume 723.0(3)
_cod_original_formula_sum 'Ba2 B S3 Cl'
_cod_database_code 7128389
_shelx_shelxl_version_number 2018/3
_shelx_space_group_comment
;
The symmetry employed for this shelxl refinement is uniquely defined
by the following loop, which should always be used as a source of
symmetry information in preference to the above space-group names.
They are only intended as comments.
;
_olex2_refinement_description
;
1. Others
 Fixed U12: Ba1(0)
 Fixed U13: Ba2(0) Ba1(0) Cl1(0) S2(0) B1(0)
 Fixed U23: Ba2(0) Cl1(0) S2(0) B1(0)
 Fixed Y: Ba1(0.25)
 Fixed Z: Ba2(0.75) Ba1(0.5) Cl1(0.75) S2(0.75) B1(0.75)
;
_olex2_submission_special_instructions 'No special instructions were received'

loop_
_space_group_symop_operation_xyz
'x, y, z'
'-x, -y, z+1/2'
'-x, y+1/2, -z+1/2'
'x, -y+1/2, -z'
'-x, -y, -z'
'x, y, -z-1/2'
'x, -y-1/2, z-1/2'
'-x, y-1/2, z'

loop_
_atom_site_label
_atom_site_type_symbol
_atom_site_fract_x
_atom_site_fract_y
_atom_site_fract_z
_atom_site_U_iso_or_equiv
_atom_site_adp_type
_atom_site_occupancy
_atom_site_site_symmetry_order
_atom_site_calc_flag
_atom_site_refinement_flags_posn
_atom_site_refinement_flags_adp
_atom_site_refinement_flags_occupancy
_atom_site_disorder_assembly
_atom_site_disorder_group
Ba2 Ba 0.60463(4) 0.38173(4) 0.750000 0.01626(12) Uani 1 2 d S T P . .
Ba1 Ba 0.07146(5) 0.250000 0.500000 0.01885(12) Uani 1 2 d S T P . .
Cl1 Cl 0.31343(18) 0.20553(16) 0.750000 0.0231(3) Uani 1 2 d S T P . .
S1 S 0.29070(15) 0.57065(14) 0.91807(11) 0.0251(3) Uani 1 1 d . . . . .
S2 S -0.01158(17) 0.47834(17) 0.750000 0.0185(3) Uani 1 2 d S T P . .
B1 B 0.1925(8) 0.5366(7) 0.750000 0.0143(14) Uani 1 2 d S T P . .

loop_
_atom_site_aniso_label
_atom_site_aniso_U_11
_atom_site_aniso_U_22
_atom_site_aniso_U_33
_atom_site_aniso_U_23
_atom_site_aniso_U_13
_atom_site_aniso_U_12
Ba2 0.0179(2) 0.01377(19) 0.0171(2) 0.000 0.000 -0.00321(15)
Ba1 0.0262(2) 0.0187(2) 0.01165(19) -0.00119(14) 0.000 0.000
Cl1 0.0166(8) 0.0156(7) 0.0371(9) 0.000 0.000 -0.0009(6)
S1 0.0330(7) 0.0313(6) 0.0109(5) 0.0002(5) -0.0051(5) -0.0108(6)
S2 0.0132(8) 0.0211(8) 0.0212(8) 0.000 0.000 0.0032(7)
B1 0.017(4) 0.012(3) 0.014(3) 0.000 0.000 0.002(3)

loop_
_atom_type_symbol
_atom_type_description
_atom_type_scat_dispersion_real
_atom_type_scat_dispersion_imag
_atom_type_scat_source
B B 0.0013 0.0007 'International Tables Vol C Tables 4.2.6.8 and 6.1.1.4'
Ba Ba -0.3244 2.2819 'International Tables Vol C Tables 4.2.6.8 and 6.1.1.4'
Cl Cl 0.1484 0.1585 'International Tables Vol C Tables 4.2.6.8 and 6.1.1.4'
S S 0.1246 0.1234 'International Tables Vol C Tables 4.2.6.8 and 6.1.1.4'

loop_
_geom_angle_atom_site_label_1
_geom_angle_atom_site_label_2
_geom_angle_atom_site_label_3
_geom_angle
_geom_angle_site_symmetry_1
_geom_angle_site_symmetry_3
_geom_angle_publ_flag
Ba1 Ba2 Ba1 58.129(19) 6_657 1_655 ?
Cl1 Ba2 Ba1 92.45(3) 3_656 6_657 ?
Cl1 Ba2 Ba1 125.22(3) . 6_657 ?
Cl1 Ba2 Ba1 92.45(3) 3_656 1_655 ?
Cl1 Ba2 Ba1 125.22(3) . 1_655 ?
Cl1 Ba2 Cl1 135.91(4) . 3_656 ?
Cl1 Ba2 S1 77.29(4) . 3_646 ?
Cl1 Ba2 S1 78.85(2) 3_656 2_664 ?
Cl1 Ba2 S1 73.42(4) 3_656 6_557 ?
Cl1 Ba2 S1 138.82(3) 3_656 3_646 ?
Cl1 Ba2 S1 107.75(2) . 2_664 ?
Cl1 Ba2 S1 67.21(4) . . ?
Cl1 Ba2 S1 138.82(3) 3_656 8_655 ?
Cl1 Ba2 S1 107.75(2) . 5_667 ?
Cl1 Ba2 S1 78.85(2) 3_656 5_667 ?
Cl1 Ba2 S1 73.42(4) 3_656 . ?
Cl1 Ba2 S1 67.21(4) . 6_557 ?
Cl1 Ba2 S1 77.29(4) . 8_655 ?
Cl1 Ba2 S2 162.44(4) . 1_655 ?
Cl1 Ba2 S2 61.65(4) 3_656 1_655 ?
S1 Ba2 Ba1 165.77(2) 6_557 6_657 ?
S1 Ba2 Ba1 105.21(3) 5_667 1_655 ?
S1 Ba2 Ba1 78.11(2) 8_655 1_655 ?
S1 Ba2 Ba1 122.78(2) . 6_657 ?
S1 Ba2 Ba1 48.52(2) 5_667 6_657 ?
S1 Ba2 Ba1 48.48(2) 3_646 1_655 ?
S1 Ba2 Ba1 105.21(3) 2_664 6_657 ?
S1 Ba2 Ba1 165.77(2) . 1_655 ?
S1 Ba2 Ba1 122.78(2) 6_557 1_655 ?
S1 Ba2 Ba1 48.48(2) 8_655 6_657 ?
S1 Ba2 Ba1 78.11(2) 3_646 6_657 ?
S1 Ba2 Ba1 48.52(2) 2_664 1_655 ?
S1 Ba2 S1 144.50(3) 3_646 . ?
S1 Ba2 S1 124.54(3) 2_664 . ?
S1 Ba2 S1 65.68(4) 2_664 3_646 ?
S1 Ba2 S1 118.89(3) 2_664 8_655 ?
S1 Ba2 S1 56.10(4) 3_646 8_655 ?
S1 Ba2 S1 124.54(2) 5_667 6_557 ?
S1 Ba2 S1 74.27(4) 2_664 6_557 ?
S1 Ba2 S1 113.58(3) 3_646 6_557 ?
S1 Ba2 S1 74.27(4) 5_667 . ?
S1 Ba2 S1 52.25(4) 6_557 . ?
S1 Ba2 S1 144.23(5) 5_667 2_664 ?
S1 Ba2 S1 65.68(4) 5_667 8_655 ?
S1 Ba2 S1 144.50(3) 8_655 6_557 ?
S1 Ba2 S1 113.58(3) 8_655 . ?
S1 Ba2 S1 118.89(3) 5_667 3_646 ?
S1 Ba2 S2 87.24(3) 8_655 1_655 ?
S1 Ba2 S2 72.44(2) 5_667 1_655 ?
S1 Ba2 S2 72.44(2) 2_664 1_655 ?
S1 Ba2 S2 87.24(3) 3_646 1_655 ?
S2 Ba2 Ba1 41.58(2) 1_655 6_657 ?
S2 Ba2 Ba1 41.58(2) 1_655 1_655 ?
S2 Ba2 S1 127.86(3) 1_655 . ?
S2 Ba2 S1 127.86(3) 1_655 6_557 ?
Ba1 Ba1 Ba1 180.0 6_557 6_556 ?
Cl1 Ba1 Ba1 42.33(2) 7_565 6_556 ?
Cl1 Ba1 Ba1 42.33(2) . 6_557 ?
Cl1 Ba1 Ba1 137.67(2) . 6_556 ?
Cl1 Ba1 Ba1 137.67(2) 7_565 6_557 ?
Cl1 Ba1 Cl1 97.20(5) . 7_565 ?
Cl1 Ba1 S1 111.10(3) . 3_546 ?
Cl1 Ba1 S1 65.81(4) . 6_557 ?
Cl1 Ba1 S1 72.69(3) . 7_565 ?
Cl1 Ba1 S1 142.00(3) . 2_564 ?
Cl1 Ba1 S1 111.10(3) 7_565 2_564 ?
Cl1 Ba1 S1 142.00(3) 7_565 3_546 ?
Cl1 Ba1 S1 72.69(3) 7_565 6_557 ?
Cl1 Ba1 S1 65.81(4) 7_565 7_565 ?
Cl1 Ba1 S2 60.31(4) 7_565 5_566 ?
Cl1 Ba1 S2 71.93(4) 7_565 7_565 ?
Cl1 Ba1 S2 60.31(4) . 3_546 ?
Cl1 Ba1 S2 127.37(4) . 7_565 ?
Cl1 Ba1 S2 134.03(4) . 5_566 ?
Cl1 Ba1 S2 134.03(4) 7_565 3_546 ?
Cl1 Ba1 S2 127.37(4) 7_565 . ?
Cl1 Ba1 S2 71.93(4) . . ?
S1 Ba1 Ba1 77.513(18) 6_557 6_557 ?
S1 Ba1 Ba1 102.488(18) 6_557 6_556 ?
S1 Ba1 Ba1 102.488(18) 7_565 6_557 ?
S1 Ba1 Ba1 77.734(17) 2_564 6_556 ?
S1 Ba1 Ba1 102.265(17) 2_564 6_557 ?
S1 Ba1 Ba1 77.734(17) 3_546 6_557 ?
S1 Ba1 Ba1 77.513(18) 7_565 6_556 ?
S1 Ba1 Ba1 102.265(17) 3_546 6_556 ?
S1 Ba1 S1 115.34(5) 6_557 7_565 ?
S1 Ba1 S1 141.71(3) 6_557 3_546 ?
S1 Ba1 S1 98.25(3) 7_565 3_546 ?
S1 Ba1 S1 141.71(3) 7_565 2_564 ?
S1 Ba1 S1 59.55(4) 3_546 2_564 ?
S1 Ba1 S1 98.25(3) 6_557 2_564 ?
S2 Ba1 Ba1 43.03(2) 7_565 6_556 ?
S2 Ba1 Ba1 133.01(2) 5_566 6_557 ?
S2 Ba1 Ba1 136.97(2) 7_565 6_557 ?
S2 Ba1 Ba1 136.97(2) . 6_556 ?
S2 Ba1 Ba1 133.01(2) 3_546 6_556 ?
S2 Ba1 Ba1 46.99(2) 5_566 6_556 ?
S2 Ba1 Ba1 46.99(2) 3_546 6_557 ?
S2 Ba1 Ba1 43.03(2) . 6_557 ?
S2 Ba1 S1 53.33(3) 5_566 2_564 ?
S2 Ba1 S1 109.57(3) 5_566 3_546 ?
S2 Ba1 S1 143.56(3) 7_565 6_557 ?
S2 Ba1 S1 86.51(4) 7_565 2_564 ?
S2 Ba1 S1 70.81(3) . 2_564 ?
S2 Ba1 S1 70.80(3) 7_565 3_546 ?
S2 Ba1 S1 121.18(3) 5_566 7_565 ?
S2 Ba1 S1 53.33(3) 3_546 3_546 ?
S2 Ba1 S1 69.14(3) 3_546 7_565 ?
S2 Ba1 S1 143.56(3) . 7_565 ?
S2 Ba1 S1 55.64(3) . 6_557 ?
S2 Ba1 S1 109.57(3) 3_546 2_564 ?
S2 Ba1 S1 121.18(3) 3_546 6_557 ?
S2 Ba1 S1 69.14(3) 5_566 6_557 ?
S2 Ba1 S1 86.51(4) . 3_546 ?
S2 Ba1 S1 55.64(3) 7_565 7_565 ?
S2 Ba1 S2 90.21(2) . 5_566 ?
S2 Ba1 S2 162.63(5) 3_546 5_566 ?
S2 Ba1 S2 154.06(6) . 7_565 ?
S2 Ba1 S2 85.90(2) 7_565 5_566 ?
S2 Ba1 S2 85.90(2) . 3_546 ?
S2 Ba1 S2 90.21(2) 7_565 3_546 ?
Ba2 Cl1 Ba2 108.67(5) . 3_646 ?
Ba2 Cl1 Ba1 119.42(3) . 6_557 ?
Ba2 Cl1 Ba1 106.21(4) 3_646 . ?
Ba2 Cl1 Ba1 119.42(3) . . ?
Ba2 Cl1 Ba1 106.21(4) 3_646 6_557 ?
Ba1 Cl1 Ba1 95.34(5) . 6_557 ?
Ba2 S1 Ba2 89.34(3) 3_656 . ?
Ba2 S1 Ba2 105.17(3) 5_667 3_656 ?
Ba2 S1 Ba2 105.73(4) 5_667 . ?
Ba2 S1 Ba1 165.42(3) . 2_565 ?
Ba2 S1 Ba1 88.82(3) 5_667 2_565 ?
Ba2 S1 Ba1 158.84(4) 3_656 6_557 ?
Ba2 S1 Ba1 92.88(3) 5_667 6_557 ?
Ba2 S1 Ba1 87.58(3) 3_656 2_565 ?
Ba1 S1 Ba2 96.40(4) 6_557 . ?
Ba1 S1 Ba1 81.75(3) 6_557 2_565 ?
B1 S1 Ba2 82.0(2) . 3_656 ?
B1 S1 Ba2 167.8(2) . 5_667 ?
B1 S1 Ba2 83.9(2) . . ?
B1 S1 Ba1 78.4(2) . 6_557 ?
B1 S1 Ba1 81.6(2) . 2_565 ?
Ba1 S2 Ba2 93.05(4) 6_557 1_455 ?
Ba1 S2 Ba2 92.06(3) 5_566 1_455 ?
Ba1 S2 Ba2 93.05(4) . 1_455 ?
Ba1 S2 Ba2 92.06(3) 2_565 1_455 ?
Ba1 S2 Ba1 89.79(2) . 5_566 ?
Ba1 S2 Ba1 173.51(5) 6_557 5_566 ?
Ba1 S2 Ba1 93.94(5) 6_557 . ?
Ba1 S2 Ba1 89.79(2) 6_557 2_565 ?
Ba1 S2 Ba1 86.02(4) 2_565 5_566 ?
Ba1 S2 Ba1 173.51(5) . 2_565 ?
B1 S2 Ba2 178.1(2) . 1_455 ?
B1 S2 Ba1 86.58(15) . 5_566 ?
B1 S2 Ba1 86.58(15) . 2_565 ?
B1 S2 Ba1 88.23(14) . 6_557 ?
B1 S2 Ba1 88.23(14) . . ?
S1 B1 S1 120.3(4) 6_557 . ?
S1 B1 S2 119.8(2) 6_557 . ?
S1 B1 S2 119.8(2) . . ?

loop_
_geom_bond_atom_site_label_1
_geom_bond_atom_site_label_2
_geom_bond_distance
_geom_bond_site_symmetry_2
_geom_bond_publ_flag
Ba2 Ba1 4.7980(11) 6_657 ?
Ba2 Ba1 4.7980(11) 1_655 ?
Ba2 Cl1 2.9684(17) . ?
Ba2 Cl1 2.9982(17) 3_656 ?
Ba2 S1 3.5587(15) . ?
Ba2 S1 3.2518(13) 5_667 ?
Ba2 S1 3.3326(14) 3_646 ?
Ba2 S1 3.3326(14) 8_655 ?
Ba2 S1 3.5586(15) 6_557 ?
Ba2 S1 3.2518(13) 2_664 ?
Ba2 S2 3.4196(18) 1_655 ?
Ba1 Ba1 4.6617(13) 6_556 ?
Ba1 Ba1 4.6617(13) 6_557 ?
Ba1 Cl1 3.1529(13) . ?
Ba1 Cl1 3.1529(13) 7_565 ?
Ba1 S1 3.5327(14) 7_565 ?
Ba1 S1 3.5956(16) 2_564 ?
Ba1 S1 3.5327(14) 6_557 ?
Ba1 S1 3.5956(16) 3_546 ?
Ba1 S2 3.1887(12) 7_565 ?
Ba1 S2 3.1887(12) . ?
Ba1 S2 3.4170(13) 3_546 ?
Ba1 S2 3.4170(13) 5_566 ?
S1 B1 1.807(4) . ?
S2 B1 1.835(7) . ?
